data_2204036
loop_
_publ_author_name
'Kontturi, Mervi'
'Per\"aniemi, Sirpa'
'Veps\"al\"ainen, Jouko J.'
'Ahlgr\'en, Markku'

_publ_section_title
;
 Pentaaqua(dichloromethylenebisphosphonato)strontium(II)
;
_journal_issue 8
_journal_name_full 'Acta Crystallographica Section E'
_journal_page_first m1060
_journal_page_last m1062
_journal_paper_doi 10.1107/S1600536804015764
_journal_volume 60
_journal_year 2004
_chemical_formula_iupac '[Sr (C H2 Cl2 O6 P2) (H2 O1)5]'
_chemical_formula_moiety 'C H12 Cl2 O11 P2 Sr'
_chemical_formula_sum 'C H12 Cl2 O11 P2 Sr'
_chemical_formula_weight 420.57
_chemical_name_common 'Strontium clodronate'
_chemical_name_systematic
;
Pentaaqua(dichloromethylenebisphosphonato)strontium(II)
;
_space_group_IT_number 33
_symmetry_cell_setting orthorhombic
_symmetry_space_group_name_Hall 'P 2c -2n'
_symmetry_space_group_name_H-M 'P n a 21'
_atom_sites_solution_hydrogens geom
_atom_sites_solution_primary direct
_atom_sites_solution_secondary difmap
_cell_angle_alpha 90.00
_cell_angle_beta 90.00
_cell_angle_gamma 90.00
_cell_formula_units_Z 4
_cell_length_a 10.52070(10)
_cell_length_b 11.85870(10)
_cell_length_c 10.9164(2)
_cell_measurement_reflns_used 2674
_cell_measurement_temperature 120(2)
_cell_measurement_theta_max 25.99
_cell_measurement_theta_min 2.59
_cell_volume 1361.95(3)
_computing_cell_refinement 'DENZO and SCALEPACK (Otwinowski & Minor, 1997)'
_computing_data_collection 'COLLECT (Nonius, 1997)'
_computing_data_reduction 'DENZO and SCALEPACK'
_computing_molecular_graphics 'XP in SHELXTL (Bruker, 1998)'
_computing_publication_material SHELXL97
_computing_structure_refinement 'SHELXL97 (Sheldrick, 1997)'
_computing_structure_solution 'SHELXS97 (Sheldrick, 1997)'
_diffrn_ambient_temperature 120(2)
_diffrn_measured_fraction_theta_full 0.998
_diffrn_measured_fraction_theta_max 0.998
_diffrn_measurement_device_type 'Nonius KappaCCD'
_diffrn_measurement_method CCD
_diffrn_radiation_monochromator graphite
_diffrn_radiation_source 'fine-focus sealed tube'
_diffrn_radiation_type MoK\a
_diffrn_radiation_wavelength 0.71073
_diffrn_reflns_av_R_equivalents 0.0573
_diffrn_reflns_av_sigmaI/netI 0.0303
_diffrn_reflns_limit_h_max 12
_diffrn_reflns_limit_h_min -12
_diffrn_reflns_limit_k_max 14
_diffrn_reflns_limit_k_min -14
_diffrn_reflns_limit_l_max 13
_diffrn_reflns_limit_l_min -13
_diffrn_reflns_number 17202
_diffrn_reflns_theta_full 25.99
_diffrn_reflns_theta_max 25.99
_diffrn_reflns_theta_min 2.59
_diffrn_standards_decay_% 0
_diffrn_standards_number 0
_exptl_absorpt_coefficient_mu 4.626
_exptl_absorpt_correction_T_max 0.198
_exptl_absorpt_correction_T_min 0.182
_exptl_absorpt_correction_type multi-scan
_exptl_absorpt_process_details '(XPREP in SHELXTL; Bruker, 1998)'
_exptl_crystal_colour colourless
_exptl_crystal_density_diffrn 2.051
_exptl_crystal_density_meas 2.02(4)
_exptl_crystal_density_method flotation
_exptl_crystal_description cubic
_exptl_crystal_F_000 832
_exptl_crystal_size_max 0.35
_exptl_crystal_size_mid 0.35
_exptl_crystal_size_min 0.35
_refine_diff_density_max 0.334
_refine_diff_density_min -0.559
_refine_ls_abs_structure_details 'Flack (1983), 1260 Fiedel pairs'
_refine_ls_abs_structure_Flack 0.504(5)
_refine_ls_extinction_coef 0.0028(4)
_refine_ls_extinction_expression Fc^*^=kFc[1+0.001xFc^2^\l^3^/sin(2\q)]^-1/4^
_refine_ls_extinction_method SHELXL97
_refine_ls_goodness_of_fit_ref 1.075
_refine_ls_hydrogen_treatment constr
_refine_ls_matrix_type full
_refine_ls_number_parameters 156
_refine_ls_number_reflns 2674
_refine_ls_number_restraints 1
_refine_ls_restrained_S_all 1.075
_refine_ls_R_factor_all 0.0202
_refine_ls_R_factor_gt 0.0189
_refine_ls_shift/su_max 0.000
_refine_ls_shift/su_mean 0.000
_refine_ls_structure_factor_coef Fsqd
_refine_ls_weighting_details 'calc w=1/[\s^2^(Fo^2^)+(0.02P)^2^+0.6P] where P=(Fo^2^+2Fc^2^)/3'
_refine_ls_weighting_scheme calc
_refine_ls_wR_factor_gt 0.0460
_refine_ls_wR_factor_ref 0.0466
_reflns_number_gt 2596
_reflns_number_total 2674
_reflns_threshold_expression I>2\s(I)
_cod_data_source_file hg6061.cif
_cod_data_source_block I
_cod_original_sg_symbol_H-M 'P n a 2 1'
_cod_database_code 2204036
_cod_database_fobs_code 2204036

loop_
_symmetry_equiv_pos_as_xyz
'x, y, z'
'-x, -y, z+1/2'
'-x+1/2, y+1/2, z+1/2'
'x+1/2, -y+1/2, z'

loop_
_atom_site_label
_atom_site_fract_x
_atom_site_fract_y
_atom_site_fract_z
_atom_site_U_iso_or_equiv
_atom_site_adp_type
_atom_site_calc_flag
_atom_site_refinement_flags
_atom_site_occupancy
_atom_site_type_symbol
Sr 0.014425(17) 0.569776(14) 0.39191(3) 0.00876(7) Uani d . 1 Sr
Cl1 0.24388(6) 0.31391(4) 0.40347(9) 0.02008(14) Uani d . 1 Cl
Cl2 0.51388(6) 0.37227(5) 0.40667(9) 0.02025(17) Uani d . 1 Cl
P1 0.32978(8) 0.51141(7) 0.54358(6) 0.00913(17) Uani d . 1 P
P2 0.33453(9) 0.50493(6) 0.25608(7) 0.00942(18) Uani d . 1 P
O1 -0.1087(2) 0.67833(14) 0.22128(17) 0.0146(4) Uani d . 1 O
H1A -0.1835 0.6577 0.2021 0.022 Uiso d R 1 H
H1B -0.1142 0.7420 0.2567 0.022 Uiso d R 1 H
O2 -0.15045(19) 0.68067(16) 0.51804(18) 0.0156(4) Uani d . 1 O
H2A -0.1162 0.7387 0.5497 0.023 Uiso d R 1 H
H2B -0.1992 0.6516 0.5715 0.023 Uiso d R 1 H
O3 -0.0600(3) 0.41653(19) 0.5395(2) 0.0156(5) Uani d . 1 O
H3A -0.1221 0.4174 0.5893 0.023 Uiso d R 1 H
H3B 0.0064 0.3994 0.5797 0.023 Uiso d R 1 H
O4 -0.0889(3) 0.4150(2) 0.2685(2) 0.0254(7) Uani d . 1 O
H4A -0.1115 0.4196 0.1939 0.038 Uiso d R 1 H
H4B -0.1183 0.3536 0.2970 0.038 Uiso d R 1 H
O5 0.10852(14) 0.76722(11) 0.3912(2) 0.0159(3) Uani d . 1 O
H5A 0.1804 0.7859 0.4204 0.024 Uiso d R 1 H
H5B 0.0584 0.8228 0.4006 0.024 Uiso d R 1 H
O11 0.1952(2) 0.55176(18) 0.5393(2) 0.0115(5) Uani d . 1 O
O12 0.4312(2) 0.6005(2) 0.54936(19) 0.0107(5) Uani d . 1 O
O13 0.3443(3) 0.42361(17) 0.6500(2) 0.0134(5) Uani d . 1 O
O21 0.2002(2) 0.54300(19) 0.2522(2) 0.0149(5) Uani d . 1 O
O23 0.3542(3) 0.41172(18) 0.1563(2) 0.0153(5) Uani d . 1 O
O22 0.4367(2) 0.59286(19) 0.25009(18) 0.0108(5) Uani d . 1 O
C1 0.3565(2) 0.42816(15) 0.4027(4) 0.0104(5) Uani d . 1 C
H13 0.4324 0.4201 0.6625 0.016 Uiso d R 1 H
H23 0.4158 0.4035 0.1066 0.016 Uiso d R 1 H

loop_
_atom_site_aniso_label
_atom_site_aniso_U_11
_atom_site_aniso_U_22
_atom_site_aniso_U_33
_atom_site_aniso_U_12
_atom_site_aniso_U_13
_atom_site_aniso_U_23
Sr 0.00701(11) 0.01075(10) 0.00851(11) 0.00088(6) -0.00037(15) 0.00048(13)
Cl1 0.0216(3) 0.0132(2) 0.0254(3) -0.00904(19) 0.0047(4) -0.0035(4)
Cl2 0.0141(3) 0.0197(3) 0.0270(5) 0.00944(19) 0.0015(4) 0.0017(4)
P1 0.0080(4) 0.0101(4) 0.0093(4) -0.0006(3) -0.0014(3) 0.0011(3)
P2 0.0069(4) 0.0120(4) 0.0094(4) -0.0003(3) 0.0010(3) -0.0030(3)
O1 0.0152(11) 0.0113(8) 0.0173(9) -0.0001(7) -0.0042(8) -0.0031(8)
O2 0.0177(11) 0.0114(9) 0.0177(10) -0.0031(8) 0.0078(8) -0.0008(7)
O3 0.0132(12) 0.0214(12) 0.0121(10) -0.0007(9) 0.0022(9) 0.0014(8)
O4 0.0399(18) 0.0200(12) 0.0164(11) -0.0110(10) -0.0123(11) 0.0038(9)
O5 0.0134(7) 0.0115(6) 0.0228(8) 0.0020(6) -0.0036(12) -0.0010(11)
O11 0.0076(12) 0.0166(11) 0.0104(10) 0.0031(9) 0.0000(9) 0.0010(8)
O12 0.0113(12) 0.0103(10) 0.0106(10) -0.0006(9) -0.0046(9) -0.0009(8)
O13 0.0080(11) 0.0181(11) 0.0141(11) -0.0013(8) -0.0033(8) 0.0075(8)
O21 0.0100(13) 0.0240(12) 0.0106(11) 0.0036(10) 0.0009(9) 0.0004(9)
O23 0.0102(12) 0.0193(11) 0.0164(11) -0.0053(9) 0.0049(8) -0.0097(9)
O22 0.0099(12) 0.0107(10) 0.0119(10) 0.0003(8) 0.0018(9) -0.0016(8)
C1 0.0077(10) 0.0089(9) 0.0145(12) -0.0003(7) 0.0007(14) 0.0025(12)

loop_
_atom_type_symbol
_atom_type_description
_atom_type_scat_dispersion_real
_atom_type_scat_dispersion_imag
_atom_type_scat_source
C C 0.0033 0.0016 'International Tables Vol C Tables 4.2.6.8 and 6.1.1.4'
H H 0.0000 0.0000 'International Tables Vol C Tables 4.2.6.8 and 6.1.1.4'
O O 0.0106 0.0060 'International Tables Vol C Tables 4.2.6.8 and 6.1.1.4'
P P 0.1023 0.0942 'International Tables Vol C Tables 4.2.6.8 and 6.1.1.4'
Cl Cl 0.1484 0.1585 'International Tables Vol C Tables 4.2.6.8 and 6.1.1.4'
Sr Sr -1.5307 3.2498 'International Tables Vol C Tables 4.2.6.8 and 6.1.1.4'

loop_
_geom_angle_atom_site_label_1
_geom_angle_atom_site_label_2
_geom_angle_atom_site_label_3
_geom_angle
_geom_angle_publ_flag
O21 Sr O11 77.69(5) no
O21 Sr O4 85.34(8) no
O11 Sr O4 127.53(8) no
O21 Sr O5 79.08(7) no
O11 Sr O5 77.56(7) no
O4 Sr O5 146.73(8) no
O21 Sr O3 122.32(8) no
O11 Sr O3 76.49(8) no
O4 Sr O3 71.75(7) no
O5 Sr O3 141.03(8) no
O21 Sr O2 156.60(7) no
O11 Sr O2 102.24(7) no
O4 Sr O2 111.51(8) no
O5 Sr O2 78.09(6) no
O3 Sr O2 79.60(7) no
O21 Sr O1 90.88(7) no
O11 Sr O1 151.57(7) no
O4 Sr O1 76.33(7) no
O5 Sr O1 74.73(6) no
O3 Sr O1 130.53(7) no
O2 Sr O1 78.19(7) no
O11 P1 O12 116.70(10) no
O11 P1 O13 109.10(10) no
O12 P1 O13 111.50(10) no
O11 P1 C1 106.80(10) yes
O12 P1 C1 107.60(10) yes
O13 P1 C1 104.30(10) yes
O21 P2 O22 118.00(10) no
O21 P2 O23 108.70(10) no
O22 P2 O23 111.50(10) no
O21 P2 C1 107.00(10) yes
O22 P2 C1 106.80(10) yes
O23 P2 C1 103.70(10) yes
Sr O1 H1A 119.5 no
Sr O1 H1B 98.5 no
H1A O1 H1B 107.7 no
Sr O2 H2A 110.2 no
Sr O2 H2B 124.5 no
H2A O2 H2B 107.7 no
Sr O3 H3A 129.1 no
Sr O3 H3B 104.1 no
H3A O3 H3B 107.7 no
Sr O4 H4A 125.8 no
Sr O4 H4B 125.7 no
H4A O4 H4B 107.7 no
Sr O5 H5A 125.8 no
Sr O5 H5B 118.2 no
H5A O5 H5B 107.7 no
P1 O11 Sr 140.20(10) no
P1 O13 H13 103.5 no
P2 O21 Sr 140.00(10) no
P2 O23 H23 128.7 no
Cl2 C1 Cl1 109.30(10) yes
Cl2 C1 P1 108.6(2) yes
Cl1 C1 P1 107.4(2) yes
Cl2 C1 P2 108.6(2) yes
Cl1 C1 P2 106.9(2) yes
P1 C1 P2 115.90(10) yes

loop_
_geom_bond_atom_site_label_1
_geom_bond_atom_site_label_2
_geom_bond_distance
_geom_bond_publ_flag
Sr O21 2.499(2) yes
Sr O11 2.500(2) yes
Sr O4 2.524(2) yes
Sr O5 2.5420(10) yes
Sr O3 2.552(2) yes
Sr O2 2.576(2) yes
Sr O1 2.609(2) yes
Cl1 C1 1.800(2) yes
Cl2 C1 1.784(2) yes
P1 O11 1.495(3) yes
P1 O12 1.503(3) yes
P1 O13 1.568(2) yes
P1 C1 1.849(4) yes
P2 O21 1.484(2) yes
P2 O22 1.499(3) yes
P2 O23 1.566(2) yes
P2 C1 1.856(4) yes
O1 H1A 0.8500 no
O1 H1B 0.8500 no
O2 H2A 0.8500 no
O2 H2B 0.8500 no
O3 H3A 0.8500 no
O3 H3B 0.8500 no
O4 H4A 0.8500 no
O4 H4B 0.8500 no
O5 H5A 0.8500 no
O5 H5B 0.8501 no
O13 H13 0.9378 no
O23 H23 0.8504 no

loop_
_geom_hbond_atom_site_label_D
_geom_hbond_atom_site_label_H
_geom_hbond_atom_site_label_A
_geom_hbond_site_symmetry_A
_geom_hbond_distance_DH
_geom_hbond_distance_HA
_geom_hbond_distance_DA
_geom_hbond_angle_DHA
O1 H1A O13 2_564 0.85 2.03 2.865(3) 168
O1 H1B O22 4_465 0.85 2.03 2.773(3) 145
O2 H2A O12 4_465 0.85 1.97 2.755(3) 153
O2 H2B O23 2_565 0.85 2.02 2.841(3) 162
O3 H3A O21 2_565 0.85 2.01 2.793(3) 152
O3 H3B O1 2_565 0.85 2.10 2.890(3) 155
O4 H4B Cl1 4_455 0.85 2.72 3.554(3) 167
O4 H4A O11 2_564 0.85 1.93 2.768(3) 167
O5 H5A O2 4_565 0.85 2.11 2.955(3) 171
O5 H5B O12 4_465 0.85 2.29 2.987(3) 139
O13 H13 O22 2_665 0.94 1.68 2.558(4) 154
O23 H23 O12 2_664 0.85 1.73 2.546(3) 161
